data_2204649
loop_
_publ_author_name
'Dege, Necmi'
'\,Sekerci, Memet'
'\,Cetin, Ahmet'
'Din\,cer, Muharrem'
'G\"ulcan, Mehmet'
'Cans\?iz,  Ahmet'
'B\"uy\"ukg\"ung\"or, Orhan'

_publ_section_title
;
 1-Amino-5-benzoyl-4-phenylpyrimidin-2(1<i>H</i>)-one
;
_journal_issue 12
_journal_name_full 'Acta Crystallographica Section E'
_journal_page_first o2476
_journal_page_last o2478
_journal_paper_doi 10.1107/S1600536804030338
_journal_volume 60
_journal_year 2004
_chemical_formula_moiety 'C17 H13 N3 O2'
_chemical_formula_sum 'C17 H13 N3 O2'
_chemical_formula_weight 291.30
_chemical_name_systematic
;
 1-amino-5-benzoyl-4-phenylpyrimidin-2(1H)-one
;
_space_group_IT_number 14
_symmetry_cell_setting monoclinic
_symmetry_space_group_name_Hall '-P 2ybc'
_symmetry_space_group_name_H-M 'P 1 21/c 1'
_atom_sites_solution_hydrogens geom
_atom_sites_solution_primary direct
_atom_sites_solution_secondary difmap
_audit_creation_method SHELXL-97
_cell_angle_alpha 90.00
_cell_angle_beta 101.722(7)
_cell_angle_gamma 90.00
_cell_formula_units_Z 4
_cell_length_a 11.7547(11)
_cell_length_b 16.6566(11)
_cell_length_c 7.2986(6)
_cell_measurement_reflns_used 10310
_cell_measurement_temperature 296
_cell_measurement_theta_max 28.91
_cell_measurement_theta_min 1.77
_cell_volume 1399.2(2)
_computing_cell_refinement X-AREA
_computing_data_collection 'X-AREA (Stoe & Cie, 2002)'
_computing_data_reduction 'X-RED32 (Stoe & Cie, 2002)'
_computing_molecular_graphics 'Ortep-3 for Windows (Farrugia, 1997) and PLATON (Spek, 2003)'
_computing_publication_material 'WinGX (Farrugia, 1999)'
_computing_structure_refinement 'SHELXL97 (Sheldrick, 1997)'
_computing_structure_solution 'SHELXS97 (Sheldrick, 1997)'
_diffrn_ambient_temperature 296
_diffrn_detector_area_resol_mean 6.67
_diffrn_measured_fraction_theta_full 0.992
_diffrn_measured_fraction_theta_max 0.992
_diffrn_measurement_device_type 'STOE IPDS-II'
_diffrn_measurement_method '\w scans'
_diffrn_radiation_monochromator 'plane graphite'
_diffrn_radiation_source 'sealed X-ray tube'
_diffrn_radiation_type MoK\a
_diffrn_radiation_wavelength 0.71073
_diffrn_reflns_av_R_equivalents 0.0289
_diffrn_reflns_av_sigmaI/netI 0.0261
_diffrn_reflns_limit_h_max 15
_diffrn_reflns_limit_h_min -15
_diffrn_reflns_limit_k_max 22
_diffrn_reflns_limit_k_min -22
_diffrn_reflns_limit_l_max 7
_diffrn_reflns_limit_l_min -9
_diffrn_reflns_number 9982
_diffrn_reflns_theta_full 28.78
_diffrn_reflns_theta_max 28.78
_diffrn_reflns_theta_min 1.77
_diffrn_standards_decay_% 0
_diffrn_standards_interval_count 0
_diffrn_standards_number 0
_exptl_absorpt_coefficient_mu 0.094
_exptl_absorpt_correction_type none
_exptl_crystal_colour 'light yellow'
_exptl_crystal_density_diffrn 1.383
_exptl_crystal_density_method 'not measured'
_exptl_crystal_description Prism
_exptl_crystal_F_000 608
_exptl_crystal_size_max 0.61
_exptl_crystal_size_mid 0.46
_exptl_crystal_size_min 0.23
_refine_diff_density_max 0.146
_refine_diff_density_min -0.127
_refine_ls_extinction_coef 0.033(4)
_refine_ls_extinction_expression Fc^*^=kFc[1+0.001xFc^2^\l^3^/sin(2\q)]^-1/4^
_refine_ls_extinction_method SHELXL97
_refine_ls_goodness_of_fit_ref 1.038
_refine_ls_hydrogen_treatment refall
_refine_ls_matrix_type full
_refine_ls_number_parameters 252
_refine_ls_number_reflns 3605
_refine_ls_number_restraints 0
_refine_ls_restrained_S_all 1.038
_refine_ls_R_factor_all 0.0547
_refine_ls_R_factor_gt 0.0373
_refine_ls_shift/su_max <0.001
_refine_ls_shift/su_mean 0.000
_refine_ls_structure_factor_coef Fsqd
_refine_ls_weighting_details 'calc w=1/[\s^2^(Fo^2^)+(0.0564P)^2^+0.0428P] where P=(Fo^2^+2Fc^2^)/3'
_refine_ls_weighting_scheme calc
_refine_ls_wR_factor_gt 0.0977
_refine_ls_wR_factor_ref 0.1047
_reflns_number_gt 2612
_reflns_number_total 3605
_reflns_threshold_expression 'I > 2\s(I)'
_cod_data_source_file ci6491.cif
_cod_data_source_block V
_cod_depositor_comments
;
The following automatic conversions were performed:
'_symmetry_cell_setting' value 'Monoclinic' changed to 'monoclinic'
according to '/home/saulius/struct/CIF-dictionaries/cif_core.dic'
dictionary named 'cif_core.dic' version 2.4.1 from 2010-06-29.

Automatic conversion script
Id: cif_fix_enum 1527 2010-12-29 10:47:43Z saulius 

The following automatic conversions were performed:

'_symmetry_cell_setting' value 'Monoclinic' changed to 'monoclinic'
according to /home/saulius/struct/CIF-dictionaries/cif_core.dic
dictionary named 'cif_core.dic' version 2.4.1 from 2010-06-29.

Automatic conversion script
Id: cif_fix_values 1715 2011-07-08 13:25:40Z adriana 
;
_cod_original_sg_symbol_H-M 'P 21/c'
_cod_database_code 2204649
_cod_database_fobs_code 2204649

loop_
_symmetry_equiv_pos_as_xyz
'x, y, z'
'-x, y+1/2, -z+1/2'
'-x, -y, -z'
'x, -y-1/2, z-1/2'

loop_
_atom_site_label
_atom_site_fract_x
_atom_site_fract_y
_atom_site_fract_z
_atom_site_U_iso_or_equiv
_atom_site_adp_type
_atom_site_calc_flag
_atom_site_occupancy
_atom_site_type_symbol
N1 0.58123(8) 0.17479(6) 0.02078(14) 0.0448(2) Uani d 1 N
N2 0.50825(8) 0.11459(6) 0.26760(14) 0.0421(2) Uani d 1 N
N3 0.43127(10) 0.11393(7) 0.39451(17) 0.0506(3) Uani d 1 N
H3A 0.3604(16) 0.1057(9) 0.321(2) 0.070(5) Uiso d 1 H
H3B 0.4333(15) 0.1657(12) 0.445(3) 0.081(5) Uiso d 1 H
O1 0.42618(8) 0.22736(5) 0.12324(14) 0.0561(3) Uani d 1 O
O2 0.72262(9) -0.05651(5) -0.01925(12) 0.0572(3) Uani d 1 O
C1 0.85852(11) 0.10648(8) -0.0205(2) 0.0522(3) Uani d 1 C
H1C 0.8822(13) 0.0837(9) 0.103(2) 0.063(4) Uiso d 1 H
C2 0.94163(13) 0.12410(10) -0.1242(2) 0.0629(4) Uani d 1 C
H2C 1.0232(18) 0.1119(10) -0.077(3) 0.081(5) Uiso d 1 H
C3 0.90939(14) 0.15934(9) -0.2974(2) 0.0663(4) Uani d 1 C
H3C 0.9649(17) 0.1718(11) -0.371(3) 0.092(6) Uiso d 1 H
C4 0.79406(15) 0.17706(8) -0.3692(2) 0.0616(4) Uani d 1 C
H4C 0.7692(14) 0.2029(10) -0.490(3) 0.073(5) Uiso d 1 H
C5 0.71059(12) 0.16006(7) -0.26599(19) 0.0508(3) Uani d 1 C
H5C 0.6316(13) 0.1735(8) -0.3113(19) 0.050(4) Uiso d 1 H
C6 0.74220(10) 0.12465(7) -0.09104(17) 0.0429(3) Uani d 1 C
C7 0.65388(9) 0.11461(6) 0.02669(16) 0.0402(2) Uani d 1 C
C8 0.50037(9) 0.17586(7) 0.13203(17) 0.0429(3) Uani d 1 C
C9 0.58059(10) 0.05214(7) 0.27156(17) 0.0419(3) Uani d 1 C
H9C 0.5739(11) 0.0104(8) 0.3658(19) 0.045(3) Uiso d 1 H
C10 0.65380(9) 0.04737(7) 0.14822(16) 0.0404(2) Uani d 1 C
C11 0.71652(10) -0.02907(6) 0.13330(16) 0.0413(2) Uani d 1 C
C12 0.76959(9) -0.07185(6) 0.30807(16) 0.0391(2) Uani d 1 C
C13 0.76558(10) -0.15524(7) 0.31283(18) 0.0440(3) Uani d 1 C
H13C 0.7241(12) -0.1846(8) 0.203(2) 0.051(4) Uiso d 1 H
C14 0.81859(11) -0.19559(7) 0.4731(2) 0.0503(3) Uani d 1 C
H14C 0.8149(12) -0.2545(9) 0.479(2) 0.059(4) Uiso d 1 H
C15 0.87739(12) -0.15385(8) 0.6260(2) 0.0548(3) Uani d 1 C
H15C 0.9159(14) -0.1825(9) 0.738(2) 0.068(4) Uiso d 1 H
C16 0.88069(12) -0.07113(9) 0.6228(2) 0.0562(3) Uani d 1 C
H16C 0.9220(15) -0.0405(10) 0.730(2) 0.074(5) Uiso d 1 H
C17 0.82607(11) -0.02995(7) 0.46508(18) 0.0487(3) Uani d 1 C
H17C 0.8269(12) 0.0291(9) 0.4603(19) 0.057(4) Uiso d 1 H

loop_
_atom_site_aniso_label
_atom_site_aniso_U_11
_atom_site_aniso_U_22
_atom_site_aniso_U_33
_atom_site_aniso_U_12
_atom_site_aniso_U_13
_atom_site_aniso_U_23
N1 0.0394(5) 0.0473(5) 0.0490(6) 0.0059(4) 0.0119(4) 0.0048(4)
N2 0.0365(5) 0.0478(5) 0.0435(5) 0.0050(4) 0.0118(4) 0.0021(4)
N3 0.0438(6) 0.0620(7) 0.0504(6) 0.0060(5) 0.0196(5) 0.0008(5)
O1 0.0490(5) 0.0571(5) 0.0648(6) 0.0180(4) 0.0173(4) 0.0079(4)
O2 0.0740(6) 0.0534(5) 0.0454(5) 0.0046(4) 0.0152(4) -0.0068(4)
C1 0.0404(6) 0.0599(7) 0.0572(8) -0.0018(5) 0.0118(6) -0.0020(6)
C2 0.0451(7) 0.0721(9) 0.0758(10) -0.0078(6) 0.0223(7) -0.0127(8)
C3 0.0684(9) 0.0642(8) 0.0779(10) -0.0170(7) 0.0421(8) -0.0128(7)
C4 0.0838(10) 0.0522(7) 0.0562(8) -0.0032(7) 0.0315(8) 0.0008(6)
C5 0.0563(7) 0.0486(6) 0.0502(7) 0.0048(5) 0.0171(6) 0.0031(5)
C6 0.0420(6) 0.0410(5) 0.0476(6) -0.0011(4) 0.0134(5) -0.0021(5)
C7 0.0351(5) 0.0435(6) 0.0412(6) 0.0008(4) 0.0058(4) -0.0001(4)
C8 0.0372(5) 0.0450(6) 0.0460(6) 0.0042(4) 0.0072(5) 0.0016(5)
C9 0.0386(5) 0.0451(6) 0.0423(6) 0.0030(4) 0.0089(5) 0.0024(5)
C10 0.0358(5) 0.0437(5) 0.0418(6) 0.0024(4) 0.0078(4) 0.0005(4)
C11 0.0392(5) 0.0422(5) 0.0436(6) -0.0010(4) 0.0114(5) -0.0030(5)
C12 0.0346(5) 0.0402(5) 0.0444(6) 0.0027(4) 0.0121(4) -0.0013(4)
C13 0.0426(6) 0.0409(5) 0.0513(7) -0.0003(4) 0.0164(5) -0.0025(5)
C14 0.0506(6) 0.0433(6) 0.0613(8) 0.0030(5) 0.0218(6) 0.0080(5)
C15 0.0504(7) 0.0618(8) 0.0529(8) 0.0086(6) 0.0122(6) 0.0115(6)
C16 0.0542(7) 0.0609(8) 0.0495(8) 0.0048(6) 0.0010(6) -0.0029(6)
C17 0.0491(6) 0.0421(6) 0.0528(7) 0.0030(5) 0.0055(5) -0.0042(5)

loop_
_atom_type_symbol
_atom_type_description
_atom_type_scat_dispersion_real
_atom_type_scat_dispersion_imag
_atom_type_scat_source
C C 0.0033 0.0016 'International Tables Vol C Tables 4.2.6.8 and 6.1.1.4'
H H 0.0000 0.0000 'International Tables Vol C Tables 4.2.6.8 and 6.1.1.4'
N N 0.0061 0.0033 'International Tables Vol C Tables 4.2.6.8 and 6.1.1.4'
O O 0.0106 0.0060 'International Tables Vol C Tables 4.2.6.8 and 6.1.1.4'

loop_
_geom_angle_atom_site_label_1
_geom_angle_atom_site_label_2
_geom_angle_atom_site_label_3
_geom_angle
_geom_angle_publ_flag
C7 N1 C8 121.05(10) ?
C9 N2 C8 121.83(10) yes
C9 N2 N3 117.73(10) yes
C8 N2 N3 120.20(9) ?
N2 N3 H3A 104.2(11) ?
N2 N3 H3B 106.3(11) ?
H3A N3 H3B 108.6(15) ?
C2 C1 C6 120.07(14) ?
C2 C1 H1C 119.5(9) ?
C6 C1 H1C 120.4(9) ?
C3 C2 C1 120.00(14) ?
C3 C2 H2C 118.9(11) ?
C1 C2 H2C 121.1(11) ?
C2 C3 C4 120.38(13) ?
C2 C3 H3C 121.3(12) ?
C4 C3 H3C 118.3(12) ?
C5 C4 C3 119.97(15) ?
C5 C4 H4C 117.9(10) ?
C3 C4 H4C 122.1(10) ?
C4 C5 C6 120.11(13) ?
C4 C5 H5C 121.0(8) ?
C6 C5 H5C 118.8(8) ?
C5 C6 C1 119.46(11) ?
C5 C6 C7 119.50(11) ?
C1 C6 C7 120.72(11) ?
N1 C7 C10 122.47(10) ?
N1 C7 C6 114.95(10) ?
C10 C7 C6 122.41(10) ?
O1 C8 N1 123.68(11) yes
O1 C8 N2 119.44(11) yes
N1 C8 N2 116.84(9) ?
N2 C9 C10 120.80(11) ?
N2 C9 H9C 114.8(7) ?
C10 C9 H9C 124.4(7) ?
C9 C10 C7 116.27(10) y
C9 C10 C11 119.06(10) ?
C7 C10 C11 124.27(10) y
O2 C11 C12 120.85(10) ?
O2 C11 C10 120.68(11) yes
C12 C11 C10 118.46(9) yes
C17 C12 C13 119.60(11) ?
C17 C12 C11 120.98(10) ?
C13 C12 C11 119.39(10) ?
C14 C13 C12 119.67(12) ?
C14 C13 H13C 121.0(8) ?
C12 C13 H13C 119.4(8) ?
C15 C14 C13 120.43(12) ?
C15 C14 H14C 119.3(9) ?
C13 C14 H14C 120.2(9) ?
C14 C15 C16 120.16(13) ?
C14 C15 H15C 120.2(9) ?
C16 C15 H15C 119.6(9) ?
C15 C16 C17 120.02(13) ?
C15 C16 H16C 121.2(10) ?
C17 C16 H16C 118.7(10) ?
C16 C17 C12 120.08(12) ?
C16 C17 H17C 121.3(8) ?
C12 C17 H17C 118.6(8) ?

loop_
_geom_bond_atom_site_label_1
_geom_bond_atom_site_label_2
_geom_bond_distance
_geom_bond_publ_flag
N1 C7 1.3118(14) yes
N1 C8 1.3699(15) yes
N2 C9 1.3401(14) yes
N2 C8 1.4112(15) yes
N2 N3 1.4204(13) yes
N3 H3A 0.905(18) ?
N3 H3B 0.936(19) ?
O1 C8 1.2157(13) yes
O2 C11 1.2191(14) yes
C1 C2 1.3835(19) ?
C1 C6 1.3929(17) ?
C1 H1C 0.966(16) ?
C2 C3 1.375(2) ?
C2 H2C 0.97(2) ?
C3 C4 1.382(2) ?
C3 H3C 0.95(2) ?
C4 C5 1.3824(19) ?
C4 H4C 0.968(18) ?
C5 C6 1.3870(17) ?
C5 H5C 0.947(14) ?
C6 C7 1.4855(15) yes
C7 C10 1.4289(15) ?
C9 C10 1.3683(15) ?
C9 H9C 0.993(13) ?
C10 C11 1.4863(15) yes
C11 C12 1.4835(16) yes
C12 C17 1.3899(17) ?
C12 C13 1.3905(16) ?
C13 C14 1.3825(18) ?
C13 H13C 0.982(14) ?
C14 C15 1.376(2) ?
C14 H14C 0.983(15) ?
C15 C16 1.379(2) ?
C15 H15C 0.975(17) ?
C16 C17 1.3814(19) ?
C16 H16C 0.979(17) ?
C17 H17C 0.984(15) ?

loop_
_geom_hbond_atom_site_label_D
_geom_hbond_atom_site_label_H
_geom_hbond_atom_site_label_A
_geom_hbond_site_symmetry_A
_geom_hbond_distance_DH
_geom_hbond_distance_HA
_geom_hbond_distance_DA
_geom_hbond_angle_DHA
N3 H3A O2 3_655 0.91(2) 2.37(2) 3.110(2) 140.0(10)
N3 H3B O1 4_566 0.92(2) 2.22(2) 3.134(2) 166(2)
N3 H3A CgP 3_656 0.91(2) 2.90(2) 3.3410(10) 112.0(10)
C3 H3C CgP 3_755 0.95(2) 2.90(2) 3.692(2) 142(2)

loop_
_geom_torsion_atom_site_label_1
_geom_torsion_atom_site_label_2
_geom_torsion_atom_site_label_3
_geom_torsion_atom_site_label_4
_geom_torsion
_geom_torsion_publ_flag
C6 C1 C2 C3 -0.2(2) ?
C1 C2 C3 C4 -0.3(2) ?
C2 C3 C4 C5 0.6(2) ?
C3 C4 C5 C6 -0.5(2) ?
C4 C5 C6 C1 0.04(18) ?
C4 C5 C6 C7 173.57(11) ?
C2 C1 C6 C5 0.33(19) ?
C2 C1 C6 C7 -173.12(12) ?
C8 N1 C7 C10 -0.24(17) ?
C8 N1 C7 C6 -175.58(10) ?
C5 C6 C7 N1 -38.95(15) ?
C1 C6 C7 N1 134.50(12) y
C5 C6 C7 C10 145.71(12) y
C1 C6 C7 C10 -40.84(17) ?
C7 N1 C8 O1 -174.93(11) ?
C7 N1 C8 N2 7.36(16) ?
C9 N2 C8 O1 173.33(11) ?
N3 N2 C8 O1 -0.98(17) ?
C9 N2 C8 N1 -8.86(16) ?
N3 N2 C8 N1 176.83(10) ?
C8 N2 C9 C10 2.95(17) ?
N3 N2 C9 C10 177.40(11) ?
N2 C9 C10 C7 4.23(16) ?
N2 C9 C10 C11 -168.85(11) ?
N1 C7 C10 C9 -5.75(17) ?
C6 C7 C10 C9 169.24(10) ?
N1 C7 C10 C11 166.92(11) ?
C6 C7 C10 C11 -18.09(17) ?
C9 C10 C11 O2 135.53(12) yes
C7 C10 C11 O2 -36.96(17) yes
C9 C10 C11 C12 -43.39(15) ?
C7 C10 C11 C12 144.13(11) ?
O2 C11 C12 C17 140.80(12) yes
C10 C11 C12 C17 -40.29(15) yes
O2 C11 C12 C13 -37.33(16) ?
C10 C11 C12 C13 141.58(11) ?
C17 C12 C13 C14 -0.52(17) ?
C11 C12 C13 C14 177.63(10) ?
C12 C13 C14 C15 -1.46(18) ?
C13 C14 C15 C16 2.1(2) ?
C14 C15 C16 C17 -0.8(2) ?
C15 C16 C17 C12 -1.2(2) ?
C13 C12 C17 C16 1.86(18) ?
C11 C12 C17 C16 -176.27(11) ?

loop_
_cod_related_entry_id
_cod_related_entry_database
_cod_related_entry_code
1 ChemSpider 10592139
